data_4100854
_journal_name_full 'Journal of the American Chemical Society'
_journal_year 2005
_chemical_formula_sum 'C38 H50 N2'
_chemical_formula_weight 534.80
_space_group_IT_number 14
_symmetry_cell_setting monoclinic
_symmetry_space_group_name_Hall '-P 2ybc'
_symmetry_space_group_name_H-M 'P 1 21/c 1'
_cell_angle_alpha 90.00
_cell_angle_beta 94.874(4)
_cell_angle_gamma 90.00
_cell_formula_units_Z 2
_cell_length_a 11.563(3)
_cell_length_b 5.5036(13)
_cell_length_c 23.814(6)
_cell_measurement_temperature 100(2)
_cell_volume 1510.0(6)
_diffrn_ambient_temperature 100(2)
_exptl_crystal_density_diffrn 1.176
_cod_depositor_comments
;
The following automatic conversions were performed:
'_symmetry_cell_setting' value 'Monoclinic' changed to 'monoclinic'
according to '/home/saulius/struct/CIF-dictionaries/cif_core.dic'
dictionary named 'cif_core.dic' version 2.4.1 from 2010-06-29.

Automatic conversion script
Id: cif_fix_enum 1527 2010-12-29 10:47:43Z saulius 
;
_cod_original_sg_symbol_H-M 'P 21/c'
_cod_database_code 4100854

loop_
_symmetry_equiv_pos_as_xyz
'x, y, z'
'-x, y+1/2, -z+1/2'
'-x, -y, -z'
'x, -y-1/2, z-1/2'

loop_
_atom_site_label
_atom_site_type_symbol
_atom_site_fract_x
_atom_site_fract_y
_atom_site_fract_z
_atom_site_U_iso_or_equiv
_atom_site_adp_type
_atom_site_occupancy
_atom_site_symmetry_multiplicity
_atom_site_calc_flag
_atom_site_refinement_flags
_atom_site_disorder_assembly
_atom_site_disorder_group
N1 N 0.20953(11) 0.3579(2) 0.20415(5) 0.0255(3) Uani 1 1 d . . .
C1 C 0.13234(13) -0.0514(3) 0.39327(6) 0.0244(4) Uani 1 1 d . . .
H1A H 0.1844 -0.1567 0.3763 0.029 Uiso 1 1 calc R . .
C2 C 0.09704(13) -0.1118(3) 0.44451(6) 0.0248(4) Uani 1 1 d . . .
H2A H 0.1262 -0.2569 0.4621 0.030 Uiso 1 1 calc R . .
C3 C 0.01842(13) 0.0325(3) 0.47290(6) 0.0225(4) Uani 1 1 d . . .
C4 C -0.02079(13) 0.2464(3) 0.44339(6) 0.0236(4) Uani 1 1 d . . .
H4A H -0.0738 0.3501 0.4601 0.028 Uiso 1 1 calc R . .
C5 C 0.01459(13) 0.3082(3) 0.39225(6) 0.0239(4) Uani 1 1 d . . .
H5A H -0.0149 0.4530 0.3747 0.029 Uiso 1 1 calc R . .
C6 C 0.09412(12) 0.1641(3) 0.36397(6) 0.0221(4) Uani 1 1 d . . .
C7 C 0.13430(12) 0.5026(3) 0.23045(6) 0.0241(4) Uani 1 1 d . . .
H7A H 0.1080 0.6491 0.2125 0.029 Uiso 1 1 calc R . .
C8 C 0.09603(13) 0.4459(3) 0.28068(6) 0.0234(4) Uani 1 1 d . . .
H8A H 0.0434 0.5530 0.2967 0.028 Uiso 1 1 calc R . .
C9 C 0.13220(12) 0.2286(3) 0.31099(6) 0.0224(4) Uani 1 1 d . . .
C10 C 0.21128(13) 0.0840(3) 0.28203(6) 0.0248(4) Uani 1 1 d . . .
H10A H 0.2396 -0.0631 0.2990 0.030 Uiso 1 1 calc R . .
C11 C 0.24709(13) 0.1483(3) 0.23181(7) 0.0269(4) Uani 1 1 d . . .
H11A H 0.3001 0.0456 0.2148 0.032 Uiso 1 1 calc R . .
C12 C 0.26426(14) 0.4395(3) 0.15438(6) 0.0268(4) Uani 1 1 d . . .
H12A H 0.3487 0.4572 0.1644 0.032 Uiso 1 1 calc R . .
H12B H 0.2332 0.6018 0.1433 0.032 Uiso 1 1 calc R . .
C13 C 0.24570(13) 0.2701(3) 0.10427(6) 0.0265(4) Uani 1 1 d . . .
H13A H 0.1626 0.2713 0.0902 0.032 Uiso 1 1 calc R . .
H13B H 0.2664 0.1024 0.1164 0.032 Uiso 1 1 calc R . .
C14 C 0.31864(13) 0.3441(3) 0.05671(6) 0.0268(4) Uani 1 1 d . . .
H14A H 0.2937 0.5073 0.0430 0.032 Uiso 1 1 calc R . .
H14B H 0.4009 0.3561 0.0718 0.032 Uiso 1 1 calc R . .
C15 C 0.31002(13) 0.1686(3) 0.00710(6) 0.0271(4) Uani 1 1 d . . .
H15A H 0.3293 0.0030 0.0212 0.032 Uiso 1 1 calc R . .
H15B H 0.2289 0.1661 -0.0099 0.032 Uiso 1 1 calc R . .
C16 C 0.38953(13) 0.2328(3) -0.03819(6) 0.0265(4) Uani 1 1 d . . .
H16A H 0.4708 0.2340 -0.0213 0.032 Uiso 1 1 calc R . .
H16B H 0.3707 0.3989 -0.0521 0.032 Uiso 1 1 calc R . .
C17 C 0.37996(13) 0.0581(3) -0.08784(6) 0.0262(4) Uani 1 1 d . . .
H17A H 0.4017 -0.1067 -0.0740 0.031 Uiso 1 1 calc R . .
H17B H 0.2980 0.0519 -0.1036 0.031 Uiso 1 1 calc R . .
C18 C 0.45549(14) 0.1251(3) -0.13461(6) 0.0304(4) Uani 1 1 d . . .
H18B H 0.5379 0.1235 -0.1194 0.046 Uiso 1 1 calc R . .
H18C H 0.4363 0.2924 -0.1475 0.046 Uiso 1 1 calc R . .
C19 C 0.44015(14) -0.0465(3) -0.18476(7) 0.0345(5) Uani 1 1 d . . .
H19A H 0.4926 0.0017 -0.2130 0.052 Uiso 1 1 calc R . .
H19B H 0.3597 -0.0390 -0.2013 0.052 Uiso 1 1 calc R . .
H19C H 0.4583 -0.2129 -0.1722 0.052 Uiso 1 1 calc R . .

loop_
_atom_site_aniso_label
_atom_site_aniso_U_11
_atom_site_aniso_U_22
_atom_site_aniso_U_33
_atom_site_aniso_U_23
_atom_site_aniso_U_13
_atom_site_aniso_U_12
N1 0.0280(7) 0.0230(8) 0.0258(8) 0.0036(6) 0.0044(6) 0.0009(6)
C1 0.0251(9) 0.0222(9) 0.0257(9) -0.0029(7) 0.0012(7) 0.0007(7)
C2 0.0287(9) 0.0194(8) 0.0255(9) 0.0008(7) -0.0029(7) 0.0014(7)
C3 0.0223(8) 0.0207(9) 0.0237(8) -0.0007(7) -0.0021(7) -0.0021(7)
C4 0.0243(9) 0.0211(9) 0.0249(9) -0.0030(7) 0.0001(7) 0.0008(7)
C5 0.0257(9) 0.0207(9) 0.0246(9) 0.0016(7) -0.0022(7) -0.0002(7)
C6 0.0214(8) 0.0210(9) 0.0232(9) -0.0016(7) -0.0023(7) -0.0025(7)
C7 0.0229(9) 0.0220(9) 0.0269(9) 0.0006(7) -0.0012(7) 0.0000(7)
C8 0.0212(8) 0.0235(9) 0.0253(9) -0.0016(7) 0.0012(7) -0.0003(7)
C9 0.0211(8) 0.0209(9) 0.0242(9) -0.0005(7) -0.0034(7) -0.0027(7)
C10 0.0274(9) 0.0205(9) 0.0264(9) 0.0019(7) 0.0007(7) 0.0006(7)
C11 0.0274(9) 0.0221(9) 0.0312(10) -0.0010(7) 0.0027(7) 0.0022(7)
C12 0.0279(9) 0.0246(9) 0.0284(9) 0.0035(7) 0.0047(7) -0.0017(7)
C13 0.0255(9) 0.0246(9) 0.0296(10) 0.0027(7) 0.0037(7) -0.0004(7)
C14 0.0252(9) 0.0265(9) 0.0288(9) 0.0022(7) 0.0026(7) -0.0008(7)
C15 0.0271(9) 0.0247(9) 0.0292(9) 0.0044(8) 0.0012(7) 0.0001(7)
C16 0.0252(9) 0.0258(9) 0.0282(9) 0.0034(8) 0.0006(7) 0.0001(7)
C17 0.0253(9) 0.0255(9) 0.0273(9) 0.0038(7) 0.0002(7) 0.0016(7)
C18 0.0263(9) 0.0359(10) 0.0288(10) 0.0017(8) 0.0006(7) -0.0012(8)
C19 0.0321(10) 0.0405(11) 0.0311(10) 0.0015(8) 0.0036(8) 0.0032(8)

loop_
_geom_bond_atom_site_label_1
_geom_bond_atom_site_label_2
_geom_bond_distance
_geom_bond_site_symmetry_2
_geom_bond_publ_flag
N1 C7 1.3699(19) . ?
N1 C11 1.3800(19) . ?
N1 C12 1.4609(19) . ?
C1 C2 1.360(2) . ?
C1 C6 1.427(2) . ?
C2 C3 1.421(2) . ?
C3 C4 1.425(2) . ?
C3 C3 1.438(3) 3_556 ?
C4 C5 1.361(2) . ?
C5 C6 1.426(2) . ?
C6 C9 1.416(2) . ?
C7 C8 1.347(2) . ?
C8 C9 1.441(2) . ?
C9 C10 1.432(2) . ?
C10 C11 1.346(2) . ?
C12 C13 1.515(2) . ?
C13 C14 1.524(2) . ?
C14 C15 1.523(2) . ?
C15 C16 1.517(2) . ?
C16 C17 1.521(2) . ?
C17 C18 1.518(2) . ?
C18 C19 1.521(2) . ?
